data_7114788
loop_
_publ_author_name
'Telfer, Shane G.'
'Williams, Alan F.'
'Bernardinelli, G\'erald'

_publ_contact_author 'Prof A Williams'
_publ_section_title
;
Diastereospecific synthesis of amino-acid substituted 2,2'-bipyridyl complexes
;
_journal_issue 16
_journal_name_full 'Chemical Communications'
_journal_page_first 1498
_journal_paper_doi 10.1039/b104520m
_journal_year 2001
_chemical_formula_moiety 'Fe[(C22H31.667N4O4)3 Cl2] (ClO4)4 Cl.14H2O'
_chemical_formula_sum 'C66 H123 Cl7 Fe N12 O42'
_chemical_formula_weight 2061.0
_chemical_name_systematic
;
\D{tris[5,5'-di(N-S-valinatomethyl)2,2'-bipyridyl]dichloro iron(II)}
chloride tetra-perchlorate hydrate
;
_space_group_IT_number 1
_symmetry_cell_setting triclinic
_symmetry_space_group_name_Hall 'P 1'
_symmetry_space_group_name_H-M 'P 1'
_audit_conform_dict_name cif_core.dic
_audit_conform_dict_version 2.0.1
_audit_creation_date 2000-10-04
_audit_creation_method from_xtal_archive_file_using_CIFIO
_audit_update_record 2000-12-06
_cell_angle_alpha 85.007(9)
_cell_angle_beta 79.818(9)
_cell_angle_gamma 76.218(9)
_cell_formula_units_Z 1
_cell_length_a 12.2214(9)
_cell_length_b 13.0213(10)
_cell_length_c 15.5397(13)
_cell_measurement_reflns_used 8000
_cell_measurement_temperature 200
_cell_measurement_theta_max 52.0
_cell_measurement_theta_min 9.4
_cell_volume 2361.3(3)
_computing_cell_refinement 'CELL (Stoe & Cie, 1999)'
_computing_data_collection 'EXPOSE (Stoe & Cie, 1999)'
_computing_data_reduction 'XRED (Stoe & Cie, 1999)'
_computing_molecular_graphics xtal_gx3
_computing_publication_material xtal_BONDLA_CIFIO
_computing_structure_refinement xtal_CRYLSQ
_computing_structure_solution Multan_87
_diffrn_detector_area_resol_mean 6
_diffrn_measurement_device_type 'Stoe Ipds'
_diffrn_measurement_method \f
_diffrn_radiation_type MoK\a
_diffrn_radiation_wavelength .71073
_diffrn_reflns_av_R_equivalents .041
_diffrn_reflns_limit_h_max 15
_diffrn_reflns_limit_h_min -15
_diffrn_reflns_limit_k_max 16
_diffrn_reflns_limit_k_min -16
_diffrn_reflns_limit_l_max 19
_diffrn_reflns_limit_l_min -19
_diffrn_reflns_number .32169+05
_diffrn_reflns_theta_max 26.09
_diffrn_standards_decay_% 0
_exptl_absorpt_coefficient_mu 0.45
_exptl_absorpt_correction_T_max .9539
_exptl_absorpt_correction_T_min .9289
_exptl_absorpt_correction_type numerical
_exptl_absorpt_process_details 'XRED; Stoe & Cie, 1999'
_exptl_crystal_colour violet
_exptl_crystal_density_diffrn 1.449
_exptl_crystal_density_meas ?
_exptl_crystal_description prism
_exptl_crystal_size_max .17
_exptl_crystal_size_mid .15
_exptl_crystal_size_min .11
_refine_diff_density_max .517
_refine_diff_density_min -.671
_refine_ls_abs_structure_details Flack_xabs_refined
_refine_ls_abs_structure_Flack -.04(2)
_refine_ls_extinction_method none
_refine_ls_goodness_of_fit_ref 1.636
_refine_ls_hydrogen_treatment
;
Calculated excepted for H of OH groups which are refined with restraints 
on bond lengths and bond angles and blocked on the last cycles
;
_refine_ls_number_parameters 1151
_refine_ls_number_reflns .11445+05
_refine_ls_R_factor_gt .039
_refine_ls_shift/su_max .29-03
_refine_ls_structure_factor_coef F
_refine_ls_weighting_details \w=1/[\s^2^(Fo)+0.0003(Fo^2^)]
_refine_ls_weighting_scheme calc
_refine_ls_wR_factor_ref .04
_reflns_number_gt .11445+05
_reflns_number_total .17362+05
_reflns_threshold_expression 'refl observed if Fo > 4.0 \s(Fo)'
_cod_data_source_file b104520m.txt
_cod_data_source_block HANE
_cod_depositor_comments
;
The following automatic conversions were performed:

'_exptl_crystal_density_meas' value 'not_measured' was changed to '?'
- the value is perceived as not measured.

Automatic conversion script
Id: cif_fix_values 3008 2015-01-20 13:52:24Z robertas 
;
_cod_original_cell_volume 2361.3(4)
_cod_original_formula_sum 'C66 H123 O42 N12 Cl7 Fe'
_cod_database_code 7114788

loop_
_symmetry_equiv_pos_as_xyz
+x,+y,+z

loop_
_atom_site_label
_atom_site_fract_x
_atom_site_fract_y
_atom_site_fract_z
_atom_site_U_iso_or_equiv
_atom_site_occupancy
_atom_site_adp_type
Fe .50000 .50000 .50000 .0229(7) 1.00000 Uani
Cl1 .3279(2) .31813(18) .30684(14) .0344(17) 1.00000 Uani
Cl2 .6749(2) .68078(19) .69099(15) .0344(17) 1.00000 Uani
N1a .5939(6) .4034(5) .4099(5) .024(5) 1.00000 Uani
N2a .6112(6) .5872(6) .4498(4) .023(5) 1.00000 Uani
N3a .5484(6) .1323(5) .2602(4) .032(5) 1.00000 Uani
N4a .7711(6) .8306(5) .5418(4) .028(5) 1.00000 Uani
O1a .6897(6) .0105(5) .1319(4) .049(5) 1.00000 Uani
O2a .6645(5) -.1394(5) .2063(4) .048(5) 1.00000 Uani
O3a .8655(5) .9871(5) .4599(4) .045(5) 1.00000 Uani
O4a .7451(5) 1.1121(5) .5428(4) .042(5) 1.00000 Uani
C1a .5822(7) .3071(6) .3956(5) .027(6) 1.00000 Uani
C2a .6476(7) .2474(7) .3257(5) .030(6) 1.00000 Uani
C3a .7254(8) .2920(7) .2677(5) .039(7) 1.00000 Uani
C4a .7411(7) .3905(7) .2821(6) .040(7) 1.00000 Uani
C5a .6758(6) .4434(6) .3544(5) .027(6) 1.00000 Uani
C6a .6879(6) .5464(6) .3793(5) .027(6) 1.00000 Uani
C7a .7703(8) .5985(7) .3370(5) .039(7) 1.00000 Uani
C8a .7751(8) .6952(7) .3663(6) .038(7) 1.00000 Uani
C9a .6986(7) .7368(6) .4373(5) .028(6) 1.00000 Uani
C10a .6175(6) .6802(6) .4769(5) .023(6) 1.00000 Uani
C11a .6335(7) .1360(6) .3179(5) .033(6) 1.00000 Uani
C12a .5380(8) .0199(7) .2536(6) .035(7) 1.00000 Uani
C13a .6409(7) -.0371(7) .1907(6) .036(7) 1.00000 Uani
C14a .4235(7) .0185(7) .2243(6) .045(7) 1.00000 Uani
C15a .4001(8) -.0925(8) .2404(6) .051(8) 1.00000 Uani
C16a .4171(9) .0584(9) .1293(7) .063(10) 1.00000 Uani
C17a .6953(7) .8412(6) .4726(5) .032(6) 1.00000 Uani
C18a .7523(7) .9317(6) .5889(5) .032(6) 1.00000 Uani
C19a .7920(7) 1.0162(7) .5231(6) .034(7) 1.00000 Uani
C20a .8191(9) .9107(7) .6664(6) .042(7) 1.00000 Uani
C21a .7773(9) 1.0043(8) .7276(6) .056(9) 1.00000 Uani
C22a .9481(8) .8842(8) .6409(7) .049(8) 1.00000 Uani
N1b .3975(6) .5794(6) .4207(5) .026(6) 1.00000 Uani
N2b .4082(6) .6104(6) .5796(5) .024(5) 1.00000 Uani
N3b .2064(6) .5294(5) .2063(4) .032(5) 1.00000 Uani
N4b .4509(6) .7463(5) .8287(4) .031(5) 1.00000 Uani
O1b .0183(5) .4572(6) .2086(4) .047(6) 1.00000 Uani
O2b .0075(6) .5080(6) .0676(4) .057(6) 1.00000 Uani
O3b .3193(6) .9021(5) .9326(4) .054(5) 1.00000 Uani
O4b .3290(6) .7953(5) 1.0518(4) .049(5) 1.00000 Uani
C1b .3909(6) .5527(6) .3394(5) .027(6) 1.00000 Uani
C2b .3165(7) .6149(6) .2871(5) .027(6) 1.00000 Uani
C3b .2509(8) .7112(7) .3177(6) .035(7) 1.00000 Uani
C4b .2585(7) .7397(6) .3997(5) .033(6) 1.00000 Uani
C5b .3295(6) .6724(6) .4504(5) .026(6) 1.00000 Uani
C6b .3351(6) .6892(6) .5411(5) .024(6) 1.00000 Uani
C7b .2697(7) .7769(7) .5860(5) .031(6) 1.00000 Uani
C8b .2787(7) .7846(6) .6722(5) .032(6) 1.00000 Uani
C9b .3495(7) .7032(6) .7147(5) .028(6) 1.00000 Uani
C10b .4128(7) .6178(6) .6650(5) .027(6) 1.00000 Uani
C11b .3089(7) .5790(7) .1994(5) .036(7) 1.00000 Uani
C12b .1714(7) .5227(7) .1183(5) .031(6) 1.00000 Uani
C13b .0582(7) .4911(7) .1384(6) .036(7) 1.00000 Uani
C14b .2621(8) .4490(9) .0580(6) .056(9) 1.00000 Uani
C15b .2653(11) .3338(9) .0789(7) .077(10) 1.00000 Uani
C16b .2487(10) .4784(10) -.0377(6) .063(9) 1.00000 Uani
C17b .3550(6) .7026(7) .8100(5) .032(6) 1.00000 Uani
C18b .4574(7) .7366(7) .9252(5) .037(7) 1.00000 Uani
C19b .3616(7) .8206(7) .9698(5) .035(7) 1.00000 Uani
C20b .5787(8) .7423(8) .9396(6) .043(7) 1.00000 Uani
C21b .6067(8) .8503(9) .9094(7) .053(8) 1.00000 Uani
C22b .5938(9) .7123(9) 1.0348(6) .056(9) 1.00000 Uani
N1c .4034(6) .4013(6) .5483(5) .026(5) 1.00000 Uani
N2c .5900(6) .4235(5) .5872(4) .023(5) 1.00000 Uani
N3c .1589(6) .2336(5) .4565(4) .031(5) 1.00000 Uani
N4c .8581(6) .4791(5) .7380(4) .031(5) 1.00000 Uani
O1c -.0102(5) .1502(5) .5487(4) .042(5) 1.00000 Uani
O2c -.1377(5) .2313(5) .4627(4) .044(5) 1.00000 Uani
O3c .9682(6) .3526(5) .8537(4) .050(5) 1.00000 Uani
O4c 1.1372(5) .3856(5) .7952(4) .049(5) 1.00000 Uani
C1c .3056(6) .3941(6) .5212(5) .026(6) 1.00000 Uani
C2c .2421(7) .3214(7) .5584(5) .031(6) 1.00000 Uani
C3c .2778(7) .2556(7) .6278(6) .034(7) 1.00000 Uani
C4c .3769(7) .2639(7) .6561(5) .036(7) 1.00000 Uani
C5c .4380(7) .3345(6) .6161(5) .026(6) 1.00000 Uani
C6c .5460(6) .3474(6) .6382(5) .026(6) 1.00000 Uani
C7c .6001(7) .2866(6) .7040(5) .031(6) 1.00000 Uani
C8c .7055(8) .3024(7) .7157(6) .034(7) 1.00000 Uani
C9c .7521(7) .3782(6) .6647(5) .030(6) 1.00000 Uani
C10c .6916(6) .4374(6) .6008(5) .025(6) 1.00000 Uani
C11c .1352(7) .3167(6) .5240(6) .034(6) 1.00000 Uani
C12c .0566(7) .2362(7) .4139(5) .035(7) 1.00000 Uani
C13c -.0366(7) .2035(7) .4828(6) .034(6) 1.00000 Uani
C14c .0953(9) .1607(8) .3381(6) .052(9) 1.00000 Uani
C15c .1257(8) .0444(8) .3665(6) .045(8) 1.00000 Uani
C16c .0151(11) .1879(10) .2717(7) .072(10) 1.00000 Uani
C17c .8663(7) .3964(6) .6721(5) .030(6) 1.00000 Uani
C18c .9745(7) .4938(7) .7446(5) .036(7) 1.00000 Uani
C19c 1.0255(7) .4006(7) .8044(6) .034(7) 1.00000 Uani
C20c .9658(8) .6038(8) .7786(7) .047(8) 1.00000 Uani
C21c 1.0838(9) .6284(9) .7669(7) .058(9) 1.00000 Uani
C22c .9055(9) .6145(9) .8725(7) .057(9) 1.00000 Uani
Cl1d .38952(17) .01684(16) .50694(13) .0370(15) 1.00000 Uani
O1d .4001(6) .1029(5) .4437(4) .053(5) 1.00000 Uani
O2d .4641(6) .0137(6) .5695(4) .057(6) 1.00000 Uani
O3d .2728(5) .0336(5) .5512(4) .047(5) 1.00000 Uani
O4d .4204(6) -.0811(5) .4627(4) .050(5) 1.00000 Uani
Cl1e .59588(19) .43352(17) .91766(14) .0435(17) 1.00000 Uani
O1e .5506(7) .5063(6) .8524(5) .069(6) 1.00000 Uani
O2e .7166(6) .4234(8) .9060(5) .089(8) 1.00000 Uani
O3e .5739(9) .3340(6) .9091(5) .087(8) 1.00000 Uani
O4e .5456(6) .4697(6) 1.0035(5) .067(7) 1.00000 Uani
Cl1f .01998(19) .61243(17) .48260(14) .0426(16) 1.00000 Uani
O1f .0702(8) .5514(6) .4073(5) .074(7) 1.00000 Uani
O2f -.0070(5) .7222(5) .4560(4) .052(5) 1.00000 Uani
O3f -.0810(6) .5825(7) .5255(6) .077(7) 1.00000 Uani
O4f .1012(6) .5937(6) .5431(5) .067(6) 1.00000 Uani
Cl1g .0192(3) .8831(3) .92717(15) .057(3) 1.00000 Uani
O1g .0633(9) .8809(8) .8366(5) .090(8) 1.00000 Uani
O2g -.0992(7) .8864(8) .9396(6) .095(9) 1.00000 Uani
O3g .0350(8) .9785(6) .9584(6) .085(8) 1.00000 Uani
O4g .0796(8) .7918(7) .9713(6) .083(8) 1.00000 Uani
Cl1h .01938(19) .74097(19) .21262(15) .0490(17) 1.00000 Uani
O01 .8346(6) -.2363(6) .0988(5) .057(6) 1.00000 Uani
O02 .1456(6) .9172(6) 1.1280(5) .061(6) 1.00000 Uani
O03 .8761(6) .9541(6) .2868(5) .063(6) 1.00000 Uani
O04 .8700(6) .1585(6) .8795(5) .065(6) 1.00000 Uani
O05 .5988(8) .2457(6) .1021(5) .070(7) 1.00000 Uani
O06 .4627(6) .1321(6) .8620(5) .068(7) 1.00000 Uani
O07 .0276(6) .1493(6) .7186(4) .056(6) 1.00000 Uani
O08 .1999(6) .0520(6) .8053(5) .060(6) 1.00000 Uani
O09 .4248(6) .9578(6) .7521(4) .052(6) 1.00000 Uani
O010 .6550(6) .1060(6) .9552(4) .061(6) 1.00000 Uani
O011 .2223(7) .2205(6) .8881(5) .068(7) 1.00000 Uani
O012 .8391(7) .4156(7) .0672(5) .072(7) 1.00000 Uani
O013 .9031(9) .0754(8) .1332(6) .098(10) 1.00000 Uani
O014 .9825(12) .2250(9) 1.0262(7) .124(12) 1.00000 Uani
H1a .52026 .27274 .44115 .05000 1.00000 Uiso
H3a .77425 .24881 .21114 .05000 1.00000 Uiso
H4a .80261 .42597 .23753 .05000 1.00000 Uiso
H7a .83001 .56505 .28042 .05000 1.00000 Uiso
H8a .84002 .73653 .33374 .05000 1.00000 Uiso
H9a .55668 .71310 .53294 .05000 1.00000 Uiso
H111a .71643 .08753 .29095 .05000 1.00000 Uiso
H112a .60535 .10443 .38313 .05000 1.00000 Uiso
H031a .46557 .18033 .28660 .05000 1.00000 Uiso
H032a .57663 .16351 .19441 .05000 1.00000 Uiso
H12a .53583 -.02047 .31810 .05000 1.00000 Uiso
H14a .35693 .07326 .26405 .05000 1.00000 Uiso
H151a .31492 -.08973 .22638 .05000 1.00000 Uiso
H152a .46317 -.14650 .19666 .05000 1.00000 Uiso
H153a .40454 -.12110 .30775 .05000 1.00000 Uiso
H161a .48037 .00420 .08546 .05000 1.00000 Uiso
H162a .33212 .06097 .11518 .05000 1.00000 Uiso
H163a .43408 .13724 .11745 .05000 1.00000 Uiso
H171a .72386 .89288 .41851 .05000 1.00000 Uiso
H172a .60771 .87657 .50137 .05000 1.00000 Uiso
H041a .75368 .76788 .58988 .05000 1.00000 Uiso
H042a .86053 .80932 .51051 .05000 1.00000 Uiso
H18a .66182 .96044 .61394 .05000 1.00000 Uiso
H20a .79999 .83897 .70146 .05000 1.00000 Uiso
H211a .81656 .98257 .78692 .05000 1.00000 Uiso
H212a .80380 1.07307 .69461 .05000 1.00000 Uiso
H213a .68508 1.02216 .74654 .05000 1.00000 Uiso
H221a .97459 .95418 .60739 .05000 1.00000 Uiso
H222a .98735 .86368 .69970 .05000 1.00000 Uiso
H223a .97769 .81881 .59732 .05000 1.00000 Uiso
H1b .44553 .47892 .31471 .05000 1.00000 Uiso
H3b .19448 .76343 .27772 .05000 1.00000 Uiso
H4b .20883 .81560 .42400 .05000 1.00000 Uiso
H7b .21166 .83892 .55399 .05000 1.00000 Uiso
H8b .23019 .85379 .70790 .05000 1.00000 Uiso
H9b .46884 .55368 .69688 .05000 1.00000 Uiso
H111b .30005 .64608 .15265 .05000 1.00000 Uiso
H112b .38625 .51984 .17740 .05000 1.00000 Uiso
H031b .22724 .44980 .23615 .05000 1.00000 Uiso
H032b .13424 .57748 .24791 .05000 1.00000 Uiso
H12b .16298 .59841 .08146 .05000 1.00000 Uiso
H14b .34387 .46224 .06816 .05000 1.00000 Uiso
H151b .18488 .31746 .06765 .05000 1.00000 Uiso
H152b .33591 .28629 .03636 .05000 1.00000 Uiso
H153b .27461 .31331 .14690 .05000 1.00000 Uiso
H161b .31931 .43126 -.08012 .05000 1.00000 Uiso
H162b .16828 .46243 -.04883 .05000 1.00000 Uiso
H163b .24615 .56242 -.05282 .05000 1.00000 Uiso
H171b .27456 .74923 .84278 .05000 1.00000 Uiso
H172b .36657 .62070 .83647 .05000 1.00000 Uiso
H041b .53098 .70350 .79307 .05000 1.00000 Uiso
H042b .43617 .82995 .80763 .05000 1.00000 Uiso
H18b .44724 .65966 .95410 .05000 1.00000 Uiso
H20b .63895 .68321 .89904 .05000 1.00000 Uiso
H211b .55129 .91078 .95120 .05000 1.00000 Uiso
H212b .69572 .84572 .91513 .05000 1.00000 Uiso
H213b .59548 .87123 .84170 .05000 1.00000 Uiso
H221b .68307 .70816 1.03998 .05000 1.00000 Uiso
H222b .53864 .77322 1.07605 .05000 1.00000 Uiso
H223b .57413 .63627 1.05583 .05000 1.00000 Uiso
H1c .27574 .44824 .46807 .05000 1.00000 Uiso
H3c .22942 .19887 .65902 .05000 1.00000 Uiso
H4c .40495 .21312 .71169 .05000 1.00000 Uiso
H7c .56084 .22831 .74414 .05000 1.00000 Uiso
H8c .75058 .25505 .76591 .05000 1.00000 Uiso
H9c .72821 .49691 .56009 .05000 1.00000 Uiso
H111c .07213 .29816 .57825 .05000 1.00000 Uiso
H112c .10091 .39388 .49358 .05000 1.00000 Uiso
H031c .22866 .24747 .40590 .05000 1.00000 Uiso
H032c .18445 .15581 .48877 .05000 1.00000 Uiso
H12c .02060 .31487 .38855 .05000 1.00000 Uiso
H14c .17697 .17452 .30427 .05000 1.00000 Uiso
H151c .04670 .02114 .39459 .05000 1.00000 Uiso
H152c .16527 .00050 .30808 .05000 1.00000 Uiso
H153c .18356 .02548 .41386 .05000 1.00000 Uiso
H161c .05461 .14329 .21387 .05000 1.00000 Uiso
H162c -.06396 .16393 .30038 .05000 1.00000 Uiso
H163c -.00702 .27155 .25161 .05000 1.00000 Uiso
H171c .91965 .32250 .69273 .05000 1.00000 Uiso
H172c .90483 .42406 .60837 .05000 1.00000 Uiso
H041c .80554 .55424 .71732 .05000 1.00000 Uiso
H042c .81782 .45296 .80203 .05000 1.00000 Uiso
H18c 1.03040 .49236 .68154 .05000 1.00000 Uiso
H20c .91527 .66225 .73786 .05000 1.00000 Uiso
H211c 1.07462 .70878 .78586 .05000 1.00000 Uiso
H212c 1.13521 .57297 .80935 .05000 1.00000 Uiso
H213c 1.12748 .62042 .69952 .05000 1.00000 Uiso
H221c .95643 .55948 .91553 .05000 1.00000 Uiso
H222c .89584 .69529 .89204 .05000 1.00000 Uiso
H223c .82101 .59716 .88101 .05000 1.00000 Uiso
H02a .74720 -.17432 .16758 .05000 1.00000 Uiso
H04a .79519 1.16429 .50610 .05000 .50000 Uiso
H02b -.06577 .47638 .07958 .05000 1.00000 Uiso
H04b .26959 .86424 1.08351 .05000 1.00000 Uiso
H02c -.19099 .17911 .49896 .05000 .50000 Uiso
H04c 1.16985 .32078 .83926 .05000 1.00000 Uiso

loop_
_atom_site_aniso_label
_atom_site_aniso_U_11
_atom_site_aniso_U_22
_atom_site_aniso_U_33
_atom_site_aniso_U_12
_atom_site_aniso_U_13
_atom_site_aniso_U_23
Fe .0244(5) .0221(5) .0239(5) -.0080(5) -.0043(4) -.0016(4)
Cl1 .0363(13) .0318(13) .0351(12) -.0087(11) -.0047(10) -.0008(10)
Cl2 .0322(12) .0329(13) .0366(12) -.0079(11) -.0023(10) .0004(10)
N1a .028(4) .019(4) .027(4) -.006(4) -.010(3) -.002(3)
N2a .019(4) .024(4) .024(4) -.005(3) -.005(3) .002(3)
N3a .032(4) .029(4) .036(4) -.010(4) -.001(3) -.007(3)
N4a .031(4) .029(4) .027(4) -.009(3) -.007(3) -.003(3)
O1a .052(4) .047(4) .038(4) -.004(4) .010(3) -.008(3)
O2a .049(4) .027(4) .064(4) -.005(3) -.001(3) -.011(3)
O3a .049(4) .043(4) .043(4) -.020(4) .002(3) -.001(3)
O4a .037(4) .029(4) .060(4) -.009(3) -.004(3) -.007(3)
C1a .028(4) .025(4) .029(4) -.008(4) -.006(4) -.003(4)
C2a .028(5) .031(5) .031(5) -.004(4) -.007(4) -.007(4)
C3a .041(5) .037(5) .035(5) -.009(5) .007(4) -.012(4)
C4a .036(5) .040(5) .040(5) -.013(5) .009(4) -.010(4)
C5a .025(4) .030(5) .029(4) -.011(4) -.003(4) -.005(4)
C6a .023(4) .035(5) .023(4) -.008(4) -.001(3) -.001(4)
C7a .044(5) .041(5) .033(5) -.021(5) .006(4) -.008(4)
C8a .035(5) .039(6) .044(5) -.020(5) .004(4) -.004(4)
C9a .030(5) .025(5) .033(5) -.012(4) -.009(4) .001(4)
C10a .025(4) .018(4) .030(4) -.006(4) -.011(3) -.001(3)
C11a .035(5) .022(4) .042(5) -.007(4) -.004(4) -.010(4)
C12a .039(5) .030(5) .038(5) -.015(5) .001(4) -.013(4)
C13a .036(5) .038(6) .035(5) -.009(5) -.009(4) -.004(4)
C14a .032(5) .046(6) .060(6) -.011(5) .000(4) -.022(5)
C15a .053(6) .054(6) .053(6) -.026(5) -.002(5) -.013(5)
C16a .060(7) .069(7) .069(7) -.021(6) -.031(6) .005(6)
C17a .030(5) .032(5) .041(5) -.017(4) -.015(4) -.001(4)
C18a .034(5) .024(4) .039(5) -.009(4) -.005(4) -.002(4)
C19a .032(5) .031(5) .044(5) -.017(4) -.011(4) -.001(4)
C20a .060(6) .034(5) .040(5) -.016(5) -.020(5) -.002(4)
C21a .076(7) .051(6) .050(6) -.019(6) -.016(5) -.015(5)
C22a .046(6) .052(6) .057(6) -.014(6) -.023(5) -.008(5)
N1b .026(4) .027(4) .029(4) -.014(4) -.001(3) -.004(3)
N2b .022(4) .026(4) .029(4) -.015(4) -.002(3) .000(3)
N3b .037(4) .032(4) .032(4) -.012(4) -.007(3) -.003(3)
N4b .035(4) .036(4) .025(4) -.011(4) -.007(3) -.006(3)
O1b .045(4) .065(5) .036(4) -.028(4) -.004(3) .001(4)
O2b .046(4) .085(5) .049(4) -.030(4) -.016(3) .002(4)
O3b .062(5) .047(4) .039(4) .005(4) .008(3) -.003(3)
O4b .051(4) .055(4) .033(4) -.005(4) .007(3) -.004(3)
C1b .028(4) .030(4) .027(4) -.015(4) -.007(4) .004(3)
C2b .026(4) .032(5) .030(4) -.015(4) -.009(4) -.003(4)
C3b .038(5) .037(5) .036(5) -.009(5) -.017(4) -.003(4)
C4b .030(5) .028(5) .041(5) -.007(4) -.008(4) -.007(4)
C5b .025(4) .021(4) .032(4) -.006(4) -.005(3) -.003(3)
C6b .020(4) .022(4) .035(4) -.010(4) -.005(3) -.003(4)
C7b .027(5) .034(5) .034(5) -.008(4) -.005(4) -.005(4)
C8b .030(5) .026(5) .042(5) -.006(4) -.004(4) -.011(4)
C9b .027(5) .028(5) .030(5) -.007(4) -.005(4) -.005(4)
C10b .028(4) .026(4) .028(4) -.012(4) -.001(3) -.002(4)
C11b .035(5) .042(5) .039(5) -.018(4) -.015(4) .004(4)
C12b .028(5) .040(5) .027(4) -.009(4) -.005(4) -.005(4)
C13b .036(5) .039(5) .036(5) -.007(5) -.013(4) -.008(4)
C14b .038(6) .083(8) .049(6) -.007(6) -.007(5) -.028(5)
C15b .109(10) .061(7) .046(6) .030(7) -.036(6) -.018(5)
C16b .073(7) .090(8) .035(5) -.042(7) .008(5) -.015(5)
C17b .026(4) .046(5) .027(4) -.013(4) -.002(4) -.011(4)
C18b .036(5) .045(5) .030(5) -.005(5) -.009(4) -.008(4)
C19b .040(5) .039(5) .027(5) -.009(5) -.004(4) -.004(4)
C20b .038(5) .050(6) .042(5) -.008(5) -.011(4) -.011(4)
C21b .037(5) .064(7) .069(7) -.024(5) -.020(5) .000(5)
C22b .060(7) .073(7) .045(6) -.026(6) -.018(5) -.005(5)
N1c .026(4) .027(4) .026(4) -.007(4) -.003(3) -.004(3)
N2c .029(4) .018(4) .022(4) -.007(4) -.002(3) -.003(3)
N3c .028(4) .030(4) .034(4) -.008(4) -.003(3) -.005(3)
N4c .028(4) .033(4) .034(4) -.008(3) -.014(3) -.002(3)
O1c .038(4) .051(4) .042(4) -.021(3) -.013(3) .012(3)
O2c .028(3) .038(4) .070(4) -.014(3) -.019(3) .011(3)
O3c .044(4) .056(4) .051(4) -.016(4) -.012(3) .018(4)
O4c .035(4) .055(4) .056(4) -.003(3) -.017(3) -.000(3)
C1c .020(4) .021(4) .037(5) -.003(4) -.002(4) -.011(4)
C2c .031(5) .032(5) .032(5) -.014(4) -.000(4) -.007(4)
C3c .038(5) .030(5) .037(5) -.018(4) -.003(4) .000(4)
C4c .038(5) .034(5) .038(5) -.013(4) -.009(4) .003(4)
C5c .032(4) .022(4) .026(4) -.010(4) -.006(4) -.000(3)
C6c .028(4) .028(4) .025(4) -.010(4) -.006(3) -.002(4)
C7c .034(5) .030(5) .035(5) -.014(4) -.011(4) .005(4)
C8c .037(5) .031(5) .036(5) -.011(5) -.009(4) .001(4)
C9c .030(5) .027(5) .031(5) -.000(4) -.005(4) -.009(4)
C10c .023(4) .029(5) .024(4) -.005(4) -.005(3) -.002(3)
C11c .032(5) .026(5) .050(5) -.014(4) -.007(4) -.007(4)
C12c .032(5) .041(5) .037(5) -.013(4) -.010(4) -.003(4)
C13c .032(5) .023(4) .053(5) -.011(4) -.011(4) -.007(4)
C14c .057(7) .054(7) .047(6) -.014(6) -.011(5) -.011(5)
C15c .041(5) .043(6) .053(6) -.007(5) -.007(5) -.019(5)
C16c .091(9) .072(8) .061(7) -.023(7) -.027(6) -.008(6)
C17c .025(4) .034(5) .034(5) -.005(4) -.008(4) -.007(4)
C18c .030(5) .041(5) .037(5) -.008(4) -.008(4) -.003(4)
C19c .032(5) .031(5) .040(5) -.003(4) -.013(4) -.005(4)
C20c .051(6) .039(6) .059(6) -.013(5) -.027(5) -.001(5)
C21c .059(7) .061(7) .068(7) -.033(6) -.027(5) .007(5)
C22c .051(6) .063(7) .063(7) -.018(6) -.003(5) -.027(5)
Cl1d .0326(11) .0369(12) .0373(11) -.0024(10) -.0025(9) -.0013(9)
O1d .051(4) .049(4) .048(4) -.008(4) .004(3) .013(3)
O2d .046(4) .076(5) .047(4) -.003(4) -.017(3) -.009(4)
O3d .031(4) .051(4) .049(4) -.003(3) .005(3) .006(3)
O4d .055(4) .038(4) .056(4) -.005(4) -.005(3) -.014(3)
Cl1e .0415(12) .0396(12) .0463(12) -.0090(11) .0003(9) -.0018(10)
O1e .084(6) .046(4) .065(5) .009(4) -.015(4) .002(4)
O2e .046(5) .155(9) .067(5) -.033(5) -.008(4) .014(5)
O3e .147(8) .049(5) .074(5) -.044(5) -.017(5) .003(4)
O4e .077(5) .068(5) .052(4) -.023(4) .019(4) -.021(4)
Cl1f .0401(12) .0378(12) .0425(12) -.0015(10) .0013(10) .0028(9)
O1f .119(7) .042(4) .050(4) .001(5) -.003(4) -.008(3)
O2f .047(4) .035(4) .061(4) .000(3) .006(3) .006(3)
O3f .047(5) .077(6) .099(6) -.019(4) .000(4) .038(5)
O4f .062(5) .071(5) .064(5) -.000(4) -.025(4) .006(4)
Cl1g .0623(16) .0630(16) .0495(14) -.0210(14) -.0079(12) -.0089(12)
O1g .123(8) .101(7) .043(5) -.029(6) .004(5) -.008(4)
O2g .058(5) .138(8) .091(6) -.031(6) -.025(5) .025(6)
O3g .110(7) .064(5) .087(6) -.012(5) -.033(5) -.028(5)
O4g .095(7) .062(5) .095(6) -.018(5) -.036(5) .017(5)
Cl1h .0416(13) .0514(14) .0512(13) -.0033(11) -.0092(10) -.0045(10)
O01 .038(4) .057(5) .075(5) -.003(4) -.007(4) -.028(4)
O02 .058(5) .063(5) .059(4) -.009(4) .002(4) -.020(4)
O03 .060(5) .055(4) .063(5) -.000(4) -.000(4) -.002(4)
O04 .062(5) .069(5) .064(5) -.017(4) -.010(4) -.002(4)
O05 .112(7) .059(5) .041(4) -.030(5) -.005(4) .006(4)
O06 .065(5) .058(5) .086(5) -.021(4) -.026(4) .016(4)
O07 .062(5) .062(5) .050(4) -.019(4) -.017(4) .001(4)
O08 .056(4) .057(5) .063(4) -.007(4) -.013(4) -.000(4)
O09 .054(5) .052(5) .050(4) -.012(4) -.009(3) .005(3)
O010 .076(5) .055(5) .053(4) -.018(4) -.012(4) .002(4)
O011 .069(5) .059(5) .075(5) .007(4) -.038(4) -.011(4)
O012 .063(5) .108(7) .059(5) -.049(5) -.013(4) .005(4)
O013 .122(8) .117(8) .072(6) -.065(7) -.015(5) .005(5)
O014 .186(12) .095(8) .082(7) -.034(8) .004(7) .004(6)

loop_
_atom_type_symbol
_atom_type_scat_source
_atom_type_scat_dispersion_real
_atom_type_scat_dispersion_imag
C Int._Tables_Vol_IV_Tables_2.2B_and_2.3.1 .002 .002
H Int._Tables_Vol_IV_Tables_2.2B_and_2.3.1 0 0
O Int._Tables_Vol_IV_Tables_2.2B_and_2.3.1 .008 .006
N Int._Tables_Vol_IV_Tables_2.2B_and_2.3.1 .004 .003
Cl Int._Tables_Vol_IV_Tables_2.2B_and_2.3.1 .132 .159
Fe Int._Tables_Vol_IV_Tables_2.2B_and_2.3.1 .301 .845

loop_
_geom_angle_atom_site_label_1
_geom_angle_atom_site_label_2
_geom_angle_atom_site_label_3
_geom_angle_site_symmetry_3
_geom_angle
N1a Fe N2a . 81.6(3)
N1a Fe N1b . 94.2(3)
N1a Fe N2b . 173.2(3)
N1a Fe N1c . 94.0(3)
N1a Fe N2c . 90.1(3)
N2a Fe N1b . 88.3(3)
N2a Fe N2b . 93.2(3)
N2a Fe N1c . 174.2(3)
N2a Fe N2c . 95.1(3)
N1b Fe N2b . 81.3(3)
N1b Fe N1c . 95.7(3)
N1b Fe N2c . 174.8(3)
N2b Fe N1c . 91.6(3)
N2b Fe N2c . 94.6(3)
N1c Fe N2c . 81.1(3)
Fe N1a C1a . 127.0(5)
Fe N1a C5a . 115.1(6)
C1a N1a C5a . 117.8(6)
Fe N2a C6a . 114.9(6)
Fe N2a C10a . 127.4(5)
C6a N2a C10a . 117.8(7)
C11a N3a C12a . 111.0(6)
C11a N3a H031a . 109.5(6)
C11a N3a H032a . 109.2(6)
C12a N3a H031a . 109.3(6)
C12a N3a H032a . 108.4(6)
H031a N3a H032a . 109.4(5)
C17a N4a C18a . 112.6(6)
C17a N4a H041a . 109.1(6)
C17a N4a H042a . 108.9(5)
C18a N4a H041a . 108.6(5)
C18a N4a H042a . 108.5(6)
H041a N4a H042a . 109.0(5)
C13a O2a H02a . 109.3(6)
C19a O4a H04a . 109.3(6)
N1a C1a C2a . 122.9(7)
N1a C1a H1a . 118.6(6)
C2a C1a H1a . 118.5(8)
C1a C2a C3a . 118.2(8)
C1a C2a C11a . 119.2(7)
C3a C2a C11a . 122.6(7)
C2a C3a C4a . 120.0(7)
C2a C3a H3a . 119.6(9)
C4a C3a H3a . 120.4(8)
C3a C4a C5a . 118.4(8)
C3a C4a H4a . 120.8(7)
C5a C4a H4a . 120.8(9)
N1a C5a C4a . 122.5(8)
N1a C5a C6a . 113.7(6)
C4a C5a C6a . 123.7(7)
N2a C6a C5a . 114.3(7)
N2a C6a C7a . 121.6(8)
C5a C6a C7a . 124.1(7)
C6a C7a C8a . 119.6(7)
C6a C7a H7a . 120.5(9)
C8a C7a H7a . 119.9(8)
C7a C8a C9a . 119.3(8)
C7a C8a H8a . 120.1(7)
C9a C8a H8a . 120.6(9)
C8a C9a C10a . 118.1(8)
C8a C9a C17a . 123.3(8)
C10a C9a C17a . 118.6(6)
N2a C10a C9a . 123.6(6)
N2a C10a H9a . 118.2(7)
C9a C10a H9a . 118.2(7)
N3a C11a C2a . 112.8(6)
N3a C11a H111a . 109.1(7)
N3a C11a H112a . 108.9(7)
C2a C11a H111a . 108.2(7)
C2a C11a H112a . 108.4(7)
H111a C11a H112a . 109.4(6)
N3a C12a C13a . 108.7(7)
N3a C12a C14a . 110.8(7)
N3a C12a H12a . 109.5(8)
C13a C12a C14a . 112.0(8)
C13a C12a H12a . 110.0(7)
C14a C12a H12a . 105.8(8)
O1a C13a O2a . 125.9(7)
O1a C13a C12a . 121.5(8)
O2a C13a C12a . 112.6(7)
C12a C14a C15a . 110.1(7)
C12a C14a C16a . 113.7(8)
C12a C14a H14a . 107.1(8)
C15a C14a C16a . 110.9(9)
C15a C14a H14a . 109.0(8)
C16a C14a H14a . 105.8(7)
C14a C15a H151a . 108.9(8)
C14a C15a H152a . 109.1(8)
C14a C15a H153a . 111.2(9)
H151a C15a H152a . 109.2(9)
H151a C15a H153a . 109.1(8)
H152a C15a H153a . 109.2(8)
C14a C16a H161a . 109.4(8)
C14a C16a H162a . 109.4(9)
C14a C16a H163a . 111.2(10)
H161a C16a H162a . 109.1(11)
H161a C16a H163a . 108.8(9)
H162a C16a H163a . 109.0(9)
N4a C17a C9a . 112.5(6)
N4a C17a H171a . 108.9(7)
N4a C17a H172a . 108.7(6)
C9a C17a H171a . 108.5(7)
C9a C17a H172a . 108.9(8)
H171a C17a H172a . 109.3(6)
N4a C18a C19a . 108.5(6)
N4a C18a C20a . 109.6(6)
N4a C18a H18a . 110.3(7)
C19a C18a C20a . 111.2(8)
C19a C18a H18a . 108.5(6)
C20a C18a H18a . 108.8(7)
O3a C19a O4a . 126.6(8)
O3a C19a C18a . 118.7(7)
O4a C19a C18a . 114.7(7)
C18a C20a C21a . 109.6(7)
C18a C20a C22a . 114.9(7)
C18a C20a H20a . 106.3(9)
C21a C20a C22a . 111.9(9)
C21a C20a H20a . 109.5(7)
C22a C20a H20a . 104.3(7)
C20a C21a H211a . 108.3(8)
C20a C21a H212a . 109.0(8)
C20a C21a H213a . 111.6(10)
H211a C21a H212a . 109.5(11)
H211a C21a H213a . 108.6(8)
H212a C21a H213a . 109.8(8)
C20a C22a H221a . 108.7(8)
C20a C22a H222a . 109.3(8)
C20a C22a H223a . 112.0(10)
H221a C22a H222a . 108.9(10)
H221a C22a H223a . 108.7(8)
H222a C22a H223a . 109.2(8)
Fe N1b C1b . 126.9(5)
Fe N1b C5b . 115.4(6)
C1b N1b C5b . 117.6(7)
Fe N2b C6b . 114.5(5)
Fe N2b C10b . 127.8(5)
C6b N2b C10b . 117.7(6)
C11b N3b C12b . 113.0(6)
C11b N3b H031b . 108.8(6)
C11b N3b H032b . 108.5(6)
C12b N3b H031b . 108.7(6)
C12b N3b H032b . 108.4(6)
H031b N3b H032b . 109.4(5)
C17b N4b C18b . 111.2(6)
C17b N4b H041b . 109.4(6)
C17b N4b H042b . 108.8(6)
C18b N4b H041b . 109.1(6)
C18b N4b H042b . 108.6(6)
H041b N4b H042b . 109.7(6)
C13b O2b H02b . 109.6(6)
C19b O4b H04b . 109.5(6)
N1b C1b C2b . 122.9(7)
N1b C1b H1b . 118.3(7)
C2b C1b H1b . 118.8(7)
C1b C2b C3b . 118.2(8)
C1b C2b C11b . 120.6(7)
C3b C2b C11b . 121.2(7)
C2b C3b C4b . 119.2(8)
C2b C3b H3b . 120.4(8)
C4b C3b H3b . 120.4(8)
C3b C4b C5b . 120.0(7)
C3b C4b H4b . 120.0(7)
C5b C4b H4b . 120.0(8)
N1b C5b C4b . 121.9(7)
N1b C5b C6b . 113.4(6)
C4b C5b C6b . 124.6(6)
N2b C6b C5b . 114.5(6)
N2b C6b C7b . 122.1(7)
C5b C6b C7b . 123.4(7)
C6b C7b C8b . 119.2(7)
C6b C7b H7b . 120.9(7)
C8b C7b H7b . 119.9(7)
C7b C8b C9b . 120.2(7)
C7b C8b H8b . 120.3(7)
C9b C8b H8b . 119.5(8)
C8b C9b C10b . 117.1(7)
C8b C9b C17b . 122.6(7)
C10b C9b C17b . 120.2(7)
N2b C10b C9b . 123.6(7)
N2b C10b H9b . 118.1(6)
C9b C10b H9b . 118.3(7)
N3b C11b C2b . 110.3(6)
N3b C11b H111b . 109.2(7)
N3b C11b H112b . 108.7(7)
C2b C11b H111b . 109.6(8)
C2b C11b H112b . 109.0(7)
H111b C11b H112b . 110.0(7)
N3b C12b C13b . 105.9(6)
N3b C12b C14b . 112.7(7)
N3b C12b H12b . 111.2(7)
C13b C12b C14b . 113.8(8)
C13b C12b H12b . 110.5(7)
C14b C12b H12b . 102.9(7)
O1b C13b O2b . 124.8(9)
O1b C13b C12b . 125.1(8)
O2b C13b C12b . 110.1(7)
C12b C14b C15b . 114.0(8)
C12b C14b C16b . 110.4(8)
C12b C14b H14b . 105.6(9)
C15b C14b C16b . 110.9(10)
C15b C14b H14b . 107.1(9)
C16b C14b H14b . 108.5(9)
C14b C15b H151b . 108.8(9)
C14b C15b H152b . 109.6(10)
C14b C15b H153b . 110.6(10)
H151b C15b H152b . 109.1(11)
H151b C15b H153b . 108.9(10)
H152b C15b H153b . 109.8(10)
C14b C16b H161b . 109.6(9)
C14b C16b H162b . 108.8(9)
C14b C16b H163b . 110.8(10)
H161b C16b H162b . 109.5(10)
H161b C16b H163b . 109.6(9)
H162b C16b H163b . 108.6(9)
N4b C17b C9b . 113.6(6)
N4b C17b H171b . 108.8(7)
N4b C17b H172b . 108.2(6)
C9b C17b H171b . 108.8(6)
C9b C17b H172b . 108.3(7)
H171b C17b H172b . 109.1(7)
N4b C18b C19b . 107.8(6)
N4b C18b C20b . 110.0(6)
N4b C18b H18b . 112.0(8)
C19b C18b C20b . 114.4(8)
C19b C18b H18b . 108.4(7)
C20b C18b H18b . 104.3(7)
O3b C19b O4b . 124.0(7)
O3b C19b C18b . 123.1(7)
O4b C19b C18b . 112.9(7)
C18b C20b C21b . 112.7(7)
C18b C20b C22b . 110.6(7)
C18b C20b H20b . 106.4(8)
C21b C20b C22b . 111.9(9)
C21b C20b H20b . 107.2(7)
C22b C20b H20b . 107.6(7)
C20b C21b H211b . 109.3(8)
C20b C21b H212b . 108.5(8)
C20b C21b H213b . 111.5(10)
H211b C21b H212b . 109.4(10)
H211b C21b H213b . 109.4(8)
H212b C21b H213b . 108.7(8)
C20b C22b H221b . 107.9(8)
C20b C22b H222b . 108.9(8)
C20b C22b H223b . 111.8(10)
H221b C22b H222b . 109.4(10)
H221b C22b H223b . 108.9(9)
H222b C22b H223b . 109.8(8)
Fe N1c C1c . 126.2(5)
Fe N1c C5c . 116.3(6)
C1c N1c C5c . 117.5(7)
Fe N2c C6c . 116.3(6)
Fe N2c C10c . 126.4(5)
C6c N2c C10c . 117.3(7)
C11c N3c C12c . 112.6(6)
C11c N3c H031c . 108.7(7)
C11c N3c H032c . 108.5(6)
C12c N3c H031c . 108.6(6)
C12c N3c H032c . 109.2(7)
H031c N3c H032c . 109.3(5)
C17c N4c C18c . 110.8(6)
C17c N4c H041c . 109.2(6)
C17c N4c H042c . 108.8(6)
C18c N4c H041c . 109.5(6)
C18c N4c H042c . 109.4(6)
H041c N4c H042c . 109.0(5)
C13c O2c H02c . 109.5(6)
C19c O4c H04c . 109.4(6)
N1c C1c C2c . 122.8(7)
N1c C1c H1c . 118.4(7)
C2c C1c H1c . 118.8(8)
C1c C2c C3c . 118.7(8)
C1c C2c C11c . 119.9(7)
C3c C2c C11c . 121.3(8)
C2c C3c C4c . 118.4(8)
C2c C3c H3c . 120.5(9)
C4c C3c H3c . 121.0(8)
C3c C4c C5c . 120.8(8)
C3c C4c H4c . 119.0(8)
C5c C4c H4c . 120.2(8)
N1c C5c C4c . 121.7(8)
N1c C5c C6c . 112.7(7)
C4c C5c C6c . 125.5(7)
N2c C6c C5c . 113.5(6)
N2c C6c C7c . 122.9(8)
C5c C6c C7c . 123.5(7)
C6c C7c C8c . 118.2(7)
C6c C7c H7c . 120.4(8)
C8c C7c H7c . 121.4(7)
C7c C8c C9c . 120.0(8)
C7c C8c H8c . 119.9(8)
C9c C8c H8c . 120.1(9)
C8c C9c C10c . 118.4(8)
C8c C9c C17c . 122.5(7)
C10c C9c C17c . 119.0(7)
N2c C10c C9c . 123.1(7)
N2c C10c H9c . 118.1(7)
C9c C10c H9c . 118.8(8)
N3c C11c C2c . 111.8(6)
N3c C11c H111c . 109.0(7)
N3c C11c H112c . 108.6(7)
C2c C11c H111c . 109.2(7)
C2c C11c H112c . 108.9(8)
H111c C11c H112c . 109.3(6)
N3c C12c C13c . 108.8(7)
N3c C12c C14c . 107.8(7)
N3c C12c H12c . 112.2(8)
C13c C12c C14c . 112.0(8)
C13c C12c H12c . 107.0(6)
C14c C12c H12c . 109.1(7)
O1c C13c O2c . 125.8(8)
O1c C13c C12c . 119.6(8)
O2c C13c C12c . 114.5(7)
C12c C14c C15c . 114.5(8)
C12c C14c C16c . 111.3(8)
C12c C14c H14c . 106.5(9)
C15c C14c C16c . 115.0(10)
C15c C14c H14c . 102.5(8)
C16c C14c H14c . 105.9(8)
C14c C15c H151c . 107.6(8)
C14c C15c H152c . 107.4(8)
C14c C15c H153c . 114.5(10)
H151c C15c H152c . 109.7(10)
H151c C15c H153c . 108.9(8)
H152c C15c H153c . 108.7(7)
C14c C16c H161c . 108.4(9)
C14c C16c H162c . 107.9(9)
C14c C16c H163c . 114.9(12)
H161c C16c H162c . 109.4(12)
H161c C16c H163c . 108.4(9)
H162c C16c H163c . 107.9(10)
N4c C17c C9c . 112.4(6)
N4c C17c H171c . 108.6(7)
N4c C17c H172c . 108.2(7)
C9c C17c H171c . 108.9(7)
C9c C17c H172c . 108.7(7)
H171c C17c H172c . 110.0(6)
N4c C18c C19c . 105.5(7)
N4c C18c C20c . 110.5(7)
N4c C18c H18c . 113.1(7)
C19c C18c C20c . 114.0(8)
C19c C18c H18c . 109.3(6)
C20c C18c H18c . 104.6(8)
O3c C19c O4c . 126.0(8)
O3c C19c C18c . 122.5(8)
O4c C19c C18c . 111.4(7)
C18c C20c C21c . 110.5(7)
C18c C20c C22c . 112.3(8)
C18c C20c H20c . 107.3(9)
C21c C20c C22c . 111.7(9)
C21c C20c H20c . 107.0(8)
C22c C20c H20c . 107.7(7)
C20c C21c H211c . 109.0(8)
C20c C21c H212c . 108.6(9)
C20c C21c H213c . 111.8(10)
H211c C21c H212c . 109.4(10)
H211c C21c H213c . 109.2(9)
H212c C21c H213c . 108.7(8)
C20c C22c H221c . 109.5(8)
C20c C22c H222c . 109.5(9)
C20c C22c H223c . 111.9(10)
H221c C22c H222c . 108.8(10)
H221c C22c H223c . 108.5(9)
H222c C22c H223c . 108.6(8)
O1d Cl1d O2d . 109.2(5)
O1d Cl1d O3d . 109.0(4)
O1d Cl1d O4d . 109.2(4)
O2d Cl1d O3d . 109.6(4)
O2d Cl1d O4d . 109.9(4)
O3d Cl1d O4d . 109.9(4)
O1e Cl1e O2e . 108.9(5)
O1e Cl1e O3e . 109.6(6)
O1e Cl1e O4e . 110.7(4)
O2e Cl1e O3e . 109.0(6)
O2e Cl1e O4e . 109.4(5)
O3e Cl1e O4e . 109.3(5)
O1f Cl1f O2f . 109.3(4)
O1f Cl1f O3f . 111.1(6)
O1f Cl1f O4f . 108.6(5)
O2f Cl1f O3f . 109.2(4)
O2f Cl1f O4f . 110.0(5)
O3f Cl1f O4f . 108.6(5)
O1g Cl1g O2g . 109.4(6)
O1g Cl1g O3g . 107.5(6)
O1g Cl1g O4g . 109.1(5)
O2g Cl1g O3g . 108.8(6)
O2g Cl1g O4g . 111.3(6)
O3g Cl1g O4g . 110.7(6)
O4a H04a H02c 1_665 171.0(4)
O2c H02c H04a 1_445 172.0(4)

loop_
_geom_bond_atom_site_label_1
_geom_bond_atom_site_label_2
_geom_bond_site_symmetry_2
_geom_bond_distance
Fe N1a . 1.978(6)
Fe N2a . 1.988(7)
Fe N1b . 1.965(7)
Fe N2b . 1.976(7)
Fe N1c . 1.962(8)
Fe N2c . 1.951(7)
N1a C1a . 1.336(11)
N1a C5a . 1.371(10)
N2a C6a . 1.365(9)
N2a C10a . 1.338(11)
N3a C11a . 1.500(11)
N3a C12a . 1.513(12)
N3a H031a . 1.087(6)
N3a H032a . 1.095(6)
N4a C17a . 1.516(11)
N4a C18a . 1.512(10)
N4a H041a . 1.091(6)
N4a H042a . 1.095(6)
O1a C13a . 1.208(10)
O2a C13a . 1.304(10)
O2a H02a . 1.097(6)
O3a C19a . 1.227(9)
O4a C19a . 1.283(10)
O4a H04a . 1.081(6)
C1a C2a . 1.403(10)
C1a H1a . 1.091(8)
C2a C3a . 1.386(12)
C2a C11a . 1.519(12)
C3a C4a . 1.385(14)
C3a H3a . 1.088(8)
C4a C5a . 1.389(10)
C4a H4a . 1.088(9)
C5a C6a . 1.475(12)
C6a C7a . 1.385(12)
C7a C8a . 1.395(14)
C7a H7a . 1.088(8)
C8a C9a . 1.372(11)
C8a H8a . 1.091(9)
C9a C10a . 1.399(11)
C9a C17a . 1.499(12)
C10a H9a . 1.086(7)
C11a H111a . 1.092(7)
C11a H112a . 1.089(8)
C12a C13a . 1.528(11)
C12a C14a . 1.550(14)
C12a H12a . 1.090(9)
C14a C15a . 1.530(14)
C14a C16a . 1.531(14)
C14a H14a . 1.084(8)
C15a H151a . 1.092(11)
C15a H152a . 1.091(9)
C15a H153a . 1.086(9)
C16a H161a . 1.094(10)
C16a H162a . 1.091(12)
C16a H163a . 1.090(12)
C17a H171a . 1.092(8)
C17a H172a . 1.091(7)
C18a C19a . 1.541(11)
C18a C20a . 1.541(13)
C18a H18a . 1.091(8)
C20a C21a . 1.544(13)
C20a C22a . 1.519(14)
C20a H20a . 1.093(9)
C21a H211a . 1.098(11)
C21a H212a . 1.081(11)
C21a H213a . 1.087(11)
C22a H221a . 1.097(11)
C22a H222a . 1.090(10)
C22a H223a . 1.086(10)
N1b C1b . 1.359(11)
N1b C5b . 1.361(9)
N2b C6b . 1.362(9)
N2b C10b . 1.351(10)
N3b C11b . 1.525(12)
N3b C12b . 1.519(11)
N3b H031b . 1.089(6)
N3b H032b . 1.092(6)
N4b C17b . 1.500(12)
N4b C18b . 1.508(10)
N4b H041b . 1.085(6)
N4b H042b . 1.091(7)
O1b C13b . 1.206(10)
O2b C13b . 1.333(11)
O2b H02b . 1.053(8)
O3b C19b . 1.210(10)
O4b C19b . 1.304(9)
O4b H04b . 1.103(6)
C1b C2b . 1.393(10)
C1b H1b . 1.089(7)
C2b C3b . 1.389(11)
C2b C11b . 1.504(12)
C3b C4b . 1.382(12)
C3b H3b . 1.086(9)
C4b C5b . 1.379(10)
C4b H4b . 1.089(7)
C5b C6b . 1.461(11)
C6b C7b . 1.392(10)
C7b C8b . 1.377(12)
C7b H7b . 1.088(8)
C8b C9b . 1.398(11)
C8b H8b . 1.090(8)
C9b C10b . 1.400(10)
C9b C17b . 1.492(11)
C10b H9b . 1.090(7)
C11b H111b . 1.084(8)
C11b H112b . 1.089(7)
C12b C13b . 1.509(12)
C12b C14b . 1.520(11)
C12b H12b . 1.088(8)
C14b C15b . 1.500(16)
C14b C16b . 1.530(13)
C14b H14b . 1.094(11)
C15b H151b . 1.099(14)
C15b H152b . 1.086(11)
C15b H153b . 1.086(10)
C16b H161b . 1.083(10)
C16b H162b . 1.097(13)
C16b H163b . 1.093(12)
C17b H171b . 1.089(7)
C17b H172b . 1.096(8)
C18b C19b . 1.512(11)
C18b C20b . 1.557(13)
C18b H18b . 1.087(9)
C20b C21b . 1.540(15)
C20b C22b . 1.528(13)
C20b H20b . 1.087(8)
C21b H211b . 1.086(10)
C21b H212b . 1.095(10)
C21b H213b . 1.088(10)
C22b H221b . 1.097(11)
C22b H222b . 1.084(10)
C22b H223b . 1.083(12)
N1c C1c . 1.362(11)
N1c C5c . 1.366(10)
N2c C6c . 1.365(10)
N2c C10c . 1.352(11)
N3c C11c . 1.515(11)
N3c C12c . 1.507(11)
N3c H031c . 1.091(6)
N3c H032c . 1.091(6)
N4c C17c . 1.524(11)
N4c C18c . 1.501(11)
N4c H041c . 1.092(6)
N4c H042c . 1.094(6)
O1c C13c . 1.233(10)
O2c C13c . 1.289(11)
O2c H02c . 1.103(6)
O3c C19c . 1.186(11)
O4c C19c . 1.315(10)
O4c H04c . 1.085(6)
C1c C2c . 1.389(12)
C1c H1c . 1.092(7)
C2c C3c . 1.384(11)
C2c C11c . 1.513(13)
C3c C4c . 1.389(13)
C3c H3c . 1.084(9)
C4c C5c . 1.361(12)
C4c H4c . 1.095(8)
C5c C6c . 1.472(12)
C6c C7c . 1.399(10)
C7c C8c . 1.397(13)
C7c H7c . 1.087(8)
C8c C9c . 1.378(12)
C8c H8c . 1.095(8)
C9c C10c . 1.407(11)
C9c C17c . 1.496(12)
C10c H9c . 1.087(8)
C11c H111c . 1.089(8)
C11c H112c . 1.094(8)
C12c C13c . 1.532(11)
C12c C14c . 1.537(13)
C12c H12c . 1.083(8)
C14c C15c . 1.516(14)
C14c C16c . 1.510(16)
C14c H14c . 1.090(11)
C15c H151c . 1.087(10)
C15c H152c . 1.090(9)
C15c H153c . 1.082(10)
C16c H161c . 1.087(11)
C16c H162c . 1.094(13)
C16c H163c . 1.090(12)
C17c H171c . 1.084(7)
C17c H172c . 1.089(7)
C18c C19c . 1.540(11)
C18c C20c . 1.543(14)
C18c H18c . 1.090(8)
C20c C21c . 1.528(16)
C20c C22c . 1.517(13)
C20c H20c . 1.092(9)
C21c H211c . 1.087(11)
C21c H212c . 1.094(10)
C21c H213c . 1.090(10)
C22c H221c . 1.095(10)
C22c H222c . 1.094(11)
C22c H223c . 1.092(11)
Cl1d O1d . 1.439(7)
Cl1d O2d . 1.437(7)
Cl1d O3d . 1.445(6)
Cl1d O4d . 1.439(7)
Cl1e O1e . 1.420(7)
Cl1e O2e . 1.430(8)
Cl1e O3e . 1.406(9)
Cl1e O4e . 1.436(7)
Cl1f O1f . 1.432(7)
Cl1f O2f . 1.429(6)
Cl1f O3f . 1.419(8)
Cl1f O4f . 1.450(8)
Cl1g O1g . 1.415(8)
Cl1g O2g . 1.417(9)
Cl1g O3g . 1.438(10)
Cl1g O4g . 1.432(9)
H04a H02c 1_665 .288539(15)

loop_
_geom_hbond_atom_site_label_D
_geom_hbond_atom_site_label_H
_geom_hbond_atom_site_label_A
_geom_hbond_distance_DH
_geom_hbond_distance_HA
_geom_hbond_distance_DA
_geom_hbond_angle_DHA
N3a H031a Cl1 1.087(6) 2.150(2) 3.186(6) 158.5(3)
N3b H031b Cl1 1.089(6) 2.192(2) 3.216(6) 155.6(4)
N3c H031c Cl1 1.091(6) 2.077(2) 3.135(6) 162.7(3)
N4a H041a Cl2 1.091(6) 2.087(2) 3.147(6) 163.0(3)
N4b H041b Cl2 1.085(6) 2.132(2) 3.153(6) 155.6(3)
N4c H041c Cl2 1.092(6) 2.071(2) 3.144(6) 166.8(4)

loop_
_geom_torsion_atom_site_label_1
_geom_torsion_atom_site_label_2
_geom_torsion_atom_site_label_3
_geom_torsion_atom_site_label_4
_geom_torsion_site_symmetry_4
_geom_torsion
N2a Fe N1a C1a . 177.0(7)
N2a Fe N1a C5a . -6.2(6)
N1b Fe N1a C1a . -95.3(7)
N1b Fe N1a C5a . 81.5(6)
N2b Fe N1a C1a . -144(3)
N2b Fe N1a C5a . 33(3)
N1c Fe N1a C1a . .8(7)
N1c Fe N1a C5a . 177.5(6)
N2c Fe N1a C1a . 81.9(7)
N2c Fe N1a C5a . -101.3(6)
N1a Fe N2a C6a . 4.0(6)
N1a Fe N2a C10a . -176.8(7)
N1b Fe N2a C6a . -90.5(6)
N1b Fe N2a C10a . 88.7(7)
N2b Fe N2a C6a . -171.7(6)
N2b Fe N2a C10a . 7.6(7)
N1c Fe N2a C6a . 44(3)
N1c Fe N2a C10a . -137(3)
N2c Fe N2a C6a . 93.4(6)
N2c Fe N2a C10a . -87.4(7)
N1a Fe N1b C1b . 11.1(8)
N1a Fe N1b C5b . -166.5(6)
N2a Fe N1b C1b . 92.5(7)
N2a Fe N1b C5b . -85.1(6)
N2b Fe N1b C1b . -174.1(8)
N2b Fe N1b C5b . 8.4(6)
N1c Fe N1b C1b . -83.4(7)
N1c Fe N1b C5b . 99.1(6)
N2c Fe N1b C1b . -136(4)
N2c Fe N1b C5b . 47(4)
N1a Fe N2b C6b . 41(3)
N1a Fe N2b C10b . -136(3)
N2a Fe N2b C6b . 80.1(6)
N2a Fe N2b C10b . -97.5(8)
N1b Fe N2b C6b . -7.7(6)
N1b Fe N2b C10b . 174.7(8)
N1c Fe N2b C6b . -103.2(6)
N1c Fe N2b C10b . 79.2(8)
N2c Fe N2b C6b . 175.5(6)
N2c Fe N2b C10b . -2.1(8)
N1a Fe N1c C1c . -88.7(6)
N1a Fe N1c C5c . 91.8(6)
N2a Fe N1c C1c . -128(3)
N2a Fe N1c C5c . 52(3)
N1b Fe N1c C1c . 5.9(7)
N1b Fe N1c C5c . -173.6(5)
N2b Fe N1c C1c . 87.3(6)
N2b Fe N1c C5c . -92.2(6)
N2c Fe N1c C1c . -178.2(7)
N2c Fe N1c C5c . 2.3(5)
N1a Fe N2c C6c . -96.2(6)
N1a Fe N2c C10c . 82.7(6)
N2a Fe N2c C6c . -177.7(5)
N2a Fe N2c C10c . 1.2(6)
N1b Fe N2c C6c . 51(4)
N1b Fe N2c C10c . -130(4)
N2b Fe N2c C6c . 88.7(6)
N2b Fe N2c C10c . -92.4(6)
N1c Fe N2c C6c . -2.2(5)
N1c Fe N2c C10c . 176.7(7)
Fe N1a C1a C2a . 175.1(6)
Fe N1a C1a H1a . -6.3(11)
C5a N1a C1a C2a . -1.6(11)
C5a N1a C1a H1a . 177.0(7)
Fe N1a C5a C4a . -173.2(6)
Fe N1a C5a C6a . 7.1(8)
C1a N1a C5a C4a . 3.9(11)
C1a N1a C5a C6a . -175.8(7)
Fe N2a C6a C5a . -1.3(8)
Fe N2a C6a C7a . 179.6(6)
C10a N2a C6a C5a . 179.4(7)
C10a N2a C6a C7a . .3(11)
Fe N2a C10a C9a . -179.7(6)
Fe N2a C10a H9a . .8(10)
C6a N2a C10a C9a . -.5(11)
C6a N2a C10a H9a . -180.0(7)
C12a N3a C11a C2a . 179.4(6)
C12a N3a C11a H111a . 59.2(8)
C12a N3a C11a H112a . -60.1(7)
H031a N3a C11a C2a . -59.8(8)
H031a N3a C11a H111a . 179.9(6)
H031a N3a C11a H112a . 60.6(8)
H032a N3a C11a C2a . 59.9(7)
H032a N3a C11a H111a . -60.3(8)
H032a N3a C11a H112a . -179.6(5)
C11a N3a C12a C13a . -77.3(8)
C11a N3a C12a C14a . 159.2(6)
C11a N3a C12a H12a . 42.8(9)
H031a N3a C12a C13a . 161.8(6)
H031a N3a C12a C14a . 38.3(8)
H031a N3a C12a H12a . -78.1(8)
H032a N3a C12a C13a . 42.7(9)
H032a N3a C12a C14a . -80.8(7)
H032a N3a C12a H12a . 162.8(6)
C18a N4a C17a C9a . -169.8(6)
C18a N4a C17a H171a . 70.0(7)
C18a N4a C17a H172a . -49.0(9)
H041a N4a C17a C9a . -49.1(7)
H041a N4a C17a H171a . -169.4(5)
H041a N4a C17a H172a . 71.7(8)
H042a N4a C17a C9a . 69.8(8)
H042a N4a C17a H171a . -50.5(8)
H042a N4a C17a H172a . -169.5(6)
C17a N4a C18a C19a . -66.4(8)
C17a N4a C18a C20a . 172.0(6)
C17a N4a C18a H18a . 52.3(8)
H041a N4a C18a C19a . 172.6(6)
H041a N4a C18a C20a . 51.1(8)
H041a N4a C18a H18a . -68.7(8)
H042a N4a C18a C19a . 54.3(8)
H042a N4a C18a C20a . -67.3(7)
H042a N4a C18a H18a . 172.9(6)
H02a O2a C13a O1a . 12.8(13)
H02a O2a C13a C12a . -169.9(7)
H04a O4a C19a O3a . -15.5(13)
H04a O4a C19a C18a . 162.4(7)
C19a O4a H04a H02c 1_665 -119.0(16)
N1a C1a C2a C3a . -1.9(12)
N1a C1a C2a C11a . 176.3(7)
H1a C1a C2a C3a . 179.5(7)
H1a C1a C2a C11a . -2.4(11)
C1a C2a C3a C4a . 3.3(12)
C1a C2a C3a H3a . -177.0(8)
C11a C2a C3a C4a . -174.8(8)
C11a C2a C3a H3a . 4.8(13)
C1a C2a C11a N3a . 93.5(8)
C1a C2a C11a H111a . -145.7(7)
C1a C2a C11a H112a . -27.2(10)
C3a C2a C11a N3a . -88.4(9)
C3a C2a C11a H111a . 32.4(11)
C3a C2a C11a H112a . 150.9(8)
C2a C3a C4a C5a . -1.2(13)
C2a C3a C4a H4a . 179.2(8)
H3a C3a C4a C5a . 179.1(8)
H3a C3a C4a H4a . -.4(13)
C3a C4a C5a N1a . -2.5(12)
C3a C4a C5a C6a . 177.1(8)
H4a C4a C5a N1a . 177.1(7)
H4a C4a C5a C6a . -3.3(12)
N1a C5a C6a N2a . -3.8(9)
N1a C5a C6a C7a . 175.2(7)
C4a C5a C6a N2a . 176.6(7)
C4a C5a C6a C7a . -4.4(12)
N2a C6a C7a C8a . -.4(12)
N2a C6a C7a H7a . -179.3(7)
C5a C6a C7a C8a . -179.3(8)
C5a C6a C7a H7a . 1.8(12)
C6a C7a C8a C9a . .6(12)
C6a C7a C8a H8a . 179.5(8)
H7a C7a C8a C9a . 179.5(8)
H7a C7a C8a H8a . -1.6(13)
C7a C8a C9a C10a . -.7(12)
C7a C8a C9a C17a . -178.7(8)
H8a C8a C9a C10a . -179.7(8)
H8a C8a C9a C17a . 2.4(13)
C8a C9a C10a N2a . .7(12)
C8a C9a C10a H9a . -179.8(7)
C17a C9a C10a N2a . 178.8(7)
C17a C9a C10a H9a . -1.7(11)
C8a C9a C17a N4a . -90.0(9)
C8a C9a C17a H171a . 30.5(11)
C8a C9a C17a H172a . 149.4(8)
C10a C9a C17a N4a . 92.1(8)
C10a C9a C17a H171a . -147.4(7)
C10a C9a C17a H172a . -28.6(10)
N3a C12a C13a O1a . -28.2(12)
N3a C12a C13a O2a . 154.3(8)
C14a C12a C13a O1a . 94.5(11)
C14a C12a C13a O2a . -83.0(9)
H12a C12a C13a O1a . -148.1(9)
H12a C12a C13a O2a . 34.5(12)
N3a C12a C14a C15a . -165.5(7)
N3a C12a C14a C16a . 69.4(9)
N3a C12a C14a H14a . -47.1(9)
C13a C12a C14a C15a . 72.9(9)
C13a C12a C14a C16a . -52.2(10)
C13a C12a C14a H14a . -168.7(7)
H12a C12a C14a C15a . -46.9(9)
H12a C12a C14a C16a . -172.1(8)
H12a C12a C14a H14a . 71.5(9)
C12a C14a C15a H151a . 173.7(7)
C12a C14a C15a H152a . -67.2(10)
C12a C14a C15a H153a . 53.3(9)
C16a C14a C15a H151a . -59.7(9)
C16a C14a C15a H152a . 59.4(10)
C16a C14a C15a H153a . -180.0(8)
H14a C14a C15a H151a . 56.4(10)
H14a C14a C15a H152a . 175.6(8)
H14a C14a C15a H153a . -63.9(10)
C12a C14a C16a H161a . 65.0(12)
C12a C14a C16a H162a . -175.5(8)
C12a C14a C16a H163a . -55.1(10)
C15a C14a C16a H161a . -59.6(12)
C15a C14a C16a H162a . 59.8(10)
C15a C14a C16a H163a . -179.8(8)
H14a C14a C16a H161a . -177.7(9)
H14a C14a C16a H162a . -58.3(12)
H14a C14a C16a H163a . 62.1(11)
N4a C18a C19a O3a . -26.2(11)
N4a C18a C19a O4a . 155.7(7)
C20a C18a C19a O3a . 94.4(10)
C20a C18a C19a O4a . -83.7(9)
H18a C18a C19a O3a . -146.0(8)
H18a C18a C19a O4a . 35.9(11)
N4a C18a C20a C21a . -166.0(7)
N4a C18a C20a C22a . 67.0(10)
N4a C18a C20a H20a . -47.7(8)
C19a C18a C20a C21a . 74.1(9)
C19a C18a C20a C22a . -52.9(10)
C19a C18a C20a H20a . -167.6(6)
H18a C18a C20a C21a . -45.3(10)
H18a C18a C20a C22a . -172.3(8)
H18a C18a C20a H20a . 73.0(8)
C18a C20a C21a H211a . 171.7(8)
C18a C20a C21a H212a . -69.2(11)
C18a C20a C21a H213a . 52.3(10)
C22a C20a C21a H211a . -59.6(11)
C22a C20a C21a H212a . 59.4(11)
C22a C20a C21a H213a . -179.1(8)
H20a C20a C21a H211a . 55.5(12)
H20a C20a C21a H212a . 174.5(9)
H20a C20a C21a H213a . -64.0(11)
C18a C20a C22a H221a . 66.4(11)
C18a C20a C22a H222a . -174.9(8)
C18a C20a C22a H223a . -53.7(11)
C21a C20a C22a H221a . -59.4(10)
C21a C20a C22a H222a . 59.3(11)
C21a C20a C22a H223a . -179.5(8)
H20a C20a C22a H221a . -177.7(8)
H20a C20a C22a H222a . -58.9(11)
H20a C20a C22a H223a . 62.2(10)
Fe N1b C1b C2b . -179.0(6)
Fe N1b C1b H1b . 1.9(11)
C5b N1b C1b C2b . -1.5(12)
C5b N1b C1b H1b . 179.4(7)
Fe N1b C5b C4b . 175.8(7)
Fe N1b C5b C6b . -7.5(9)
C1b N1b C5b C4b . -2.0(12)
C1b N1b C5b C6b . 174.7(7)
Fe N2b C6b C5b . 5.8(9)
Fe N2b C6b C7b . -175.6(7)
C10b N2b C6b C5b . -176.3(7)
C10b N2b C6b C7b . 2.3(12)
Fe N2b C10b C9b . 175.5(7)
Fe N2b C10b H9b . -4.6(12)
C6b N2b C10b C9b . -2.1(12)
C6b N2b C10b H9b . 177.8(7)
C12b N3b C11b C2b . 162.0(6)
C12b N3b C11b H111b . 41.5(8)
C12b N3b C11b H112b . -78.5(8)
H031b N3b C11b C2b . -77.1(7)
H031b N3b C11b H111b . 162.4(6)
H031b N3b C11b H112b . 42.4(8)
H032b N3b C11b C2b . 41.8(8)
H032b N3b C11b H111b . -78.7(7)
H032b N3b C11b H112b . 161.3(6)
C11b N3b C12b C13b . -170.0(6)
C11b N3b C12b C14b . 65.0(9)
C11b N3b C12b H12b . -49.9(8)
H031b N3b C12b C13b . 69.0(7)
H031b N3b C12b C14b . -55.9(9)
H031b N3b C12b H12b . -170.8(6)
H032b N3b C12b C13b . -49.7(8)
H032b N3b C12b C14b . -174.7(7)
H032b N3b C12b H12b . 70.4(8)
C18b N4b C17b C9b . -175.9(6)
C18b N4b C17b H171b . 62.8(8)
C18b N4b C17b H172b . -55.6(7)
H041b N4b C17b C9b . -55.3(8)
H041b N4b C17b H171b . -176.6(6)
H041b N4b C17b H172b . 65.0(7)
H042b N4b C17b C9b . 64.6(7)
H042b N4b C17b H171b . -56.7(7)
H042b N4b C17b H172b . -175.2(5)
C17b N4b C18b C19b . -75.4(8)
C17b N4b C18b C20b . 159.2(7)
C17b N4b C18b H18b . 43.7(8)
H041b N4b C18b C19b . 163.8(7)
H041b N4b C18b C20b . 38.5(9)
H041b N4b C18b H18b . -77.1(8)
H042b N4b C18b C19b . 44.3(9)
H042b N4b C18b C20b . -81.1(8)
H042b N4b C18b H18b . 163.4(6)
H02b O2b C13b O1b . -8.8(12)
H02b O2b C13b C12b . 172.4(6)
H04b O4b C19b O3b . -10.1(13)
H04b O4b C19b C18b . 170.7(7)
N1b C1b C2b C3b . 3.7(12)
N1b C1b C2b C11b . -177.1(8)
H1b C1b C2b C3b . -177.2(8)
H1b C1b C2b C11b . 2.0(12)
C1b C2b C3b C4b . -2.5(13)
C1b C2b C3b H3b . 177.5(8)
C11b C2b C3b C4b . 178.3(8)
C11b C2b C3b H3b . -1.7(13)
C1b C2b C11b N3b . 99.0(8)
C1b C2b C11b H111b . -140.8(8)
C1b C2b C11b H112b . -20.4(11)
C3b C2b C11b N3b . -81.8(9)
C3b C2b C11b H111b . 38.4(11)
C3b C2b C11b H112b . 158.8(8)
C2b C3b C4b C5b . -.8(13)
C2b C3b C4b H4b . 178.9(8)
H3b C3b C4b C5b . 179.3(8)
H3b C3b C4b H4b . -1.1(14)
C3b C4b C5b N1b . 3.1(13)
C3b C4b C5b C6b . -173.2(8)
H4b C4b C5b N1b . -176.5(8)
H4b C4b C5b C6b . 7.1(13)
N1b C5b C6b N2b . 1.0(10)
N1b C5b C6b C7b . -177.6(8)
C4b C5b C6b N2b . 177.6(8)
C4b C5b C6b C7b . -.9(13)
N2b C6b C7b C8b . -.1(13)
N2b C6b C7b H7b . -179.9(8)
C5b C6b C7b C8b . 178.4(8)
C5b C6b C7b H7b . -1.5(13)
C6b C7b C8b C9b . -2.4(13)
C6b C7b C8b H8b . 178.1(8)
H7b C7b C8b C9b . 177.4(8)
H7b C7b C8b H8b . -2.1(13)
C7b C8b C9b C10b . 2.6(13)
C7b C8b C9b C17b . -174.5(8)
H8b C8b C9b C10b . -177.9(8)
H8b C8b C9b C17b . 5.0(13)
C8b C9b C10b N2b . -.4(13)
C8b C9b C10b H9b . 179.8(8)
C17b C9b C10b N2b . 176.8(8)
C17b C9b C10b H9b . -3.1(12)
C8b C9b C17b N4b . -95.7(9)
C8b C9b C17b H171b . 25.6(12)
C8b C9b C17b H172b . 144.0(8)
C10b C9b C17b N4b . 87.2(10)
C10b C9b C17b H171b . -151.5(8)
C10b C9b C17b H172b . -33.0(11)
N3b C12b C13b O1b . -13.8(11)
N3b C12b C13b O2b . 164.9(7)
C14b C12b C13b O1b . 110.5(10)
C14b C12b C13b O2b . -70.8(9)
H12b C12b C13b O1b . -134.4(8)
H12b C12b C13b O2b . 44.4(9)
N3b C12b C14b C15b . 78.1(11)
N3b C12b C14b C16b . -156.3(9)
N3b C12b C14b H14b . -39.1(10)
C13b C12b C14b C15b . -42.4(11)
C13b C12b C14b C16b . 83.2(10)
C13b C12b C14b H14b . -159.7(7)
H12b C12b C14b C15b . -162.0(9)
H12b C12b C14b C16b . -36.4(11)
H12b C12b C14b H14b . 80.8(9)
C12b C14b C15b H151b . 65.0(11)
C12b C14b C15b H152b . -175.8(9)
C12b C14b C15b H153b . -54.6(13)
C16b C14b C15b H151b . -60.3(10)
C16b C14b C15b H152b . 58.9(13)
C16b C14b C15b H153b . -179.9(9)
H14b C14b C15b H151b . -178.6(8)
H14b C14b C15b H152b . -59.4(12)
H14b C14b C15b H153b . 61.9(12)
C12b C14b C16b H161b . 173.6(10)
C12b C14b C16b H162b . -66.7(12)
C12b C14b C16b H163b . 52.5(12)
C15b C14b C16b H161b . -59.1(13)
C15b C14b C16b H162b . 60.6(11)
C15b C14b C16b H163b . 179.8(9)
H14b C14b C16b H161b . 58.2(13)
H14b C14b C16b H162b . 177.9(9)
H14b C14b C16b H163b . -62.8(11)
N4b C18b C19b O3b . -25.5(13)
N4b C18b C19b O4b . 153.7(8)
C20b C18b C19b O3b . 97.3(11)
C20b C18b C19b O4b . -83.6(10)
H18b C18b C19b O3b . -146.8(9)
H18b C18b C19b O4b . 32.3(11)
N4b C18b C20b C21b . 64.3(9)
N4b C18b C20b C22b . -169.5(7)
N4b C18b C20b H20b . -52.9(9)
C19b C18b C20b C21b . -57.2(9)
C19b C18b C20b C22b . 68.9(10)
C19b C18b C20b H20b . -174.4(7)
H18b C18b C20b C21b . -175.4(7)
H18b C18b C20b C22b . -49.3(9)
H18b C18b C20b H20b . 67.4(8)
C18b C20b C21b H211b . 66.6(10)
C18b C20b C21b H212b . -174.2(7)
C18b C20b C21b H213b . -54.4(9)
C22b C20b C21b H211b . -58.8(10)
C22b C20b C21b H212b . 60.4(10)
C22b C20b C21b H213b . -179.8(7)
H20b C20b C21b H211b . -176.6(8)
H20b C20b C21b H212b . -57.4(11)
H20b C20b C21b H213b . 62.4(10)
C18b C20b C22b H221b . 173.3(8)
C18b C20b C22b H222b . -68.1(11)
C18b C20b C22b H223b . 53.5(10)
C21b C20b C22b H221b . -60.2(10)
C21b C20b C22b H222b . 58.5(11)
C21b C20b C22b H223b . -179.9(7)
H20b C20b C22b H221b . 57.4(12)
H20b C20b C22b H222b . 176.0(9)
H20b C20b C22b H223b . -62.4(11)
Fe N1c C1c C2c . 179.5(6)
Fe N1c C1c H1c . -.8(10)
C5c N1c C1c C2c . -1.0(10)
C5c N1c C1c H1c . 178.6(6)
Fe N1c C5c C4c . 178.7(6)
Fe N1c C5c C6c . -2.0(8)
C1c N1c C5c C4c . -.8(10)
C1c N1c C5c C6c . 178.5(6)
Fe N2c C6c C5c . 1.7(8)
Fe N2c C6c C7c . -179.5(6)
C10c N2c C6c C5c . -177.3(6)
C10c N2c C6c C7c . 1.5(10)
Fe N2c C10c C9c . -179.4(6)
Fe N2c C10c H9c . .3(10)
C6c N2c C10c C9c . -.5(10)
C6c N2c C10c H9c . 179.2(6)
C12c N3c C11c C2c . -173.4(6)
C12c N3c C11c H111c . 65.8(8)
C12c N3c C11c H112c . -53.2(9)
H031c N3c C11c C2c . -53.0(8)
H031c N3c C11c H111c . -173.9(6)
H031c N3c C11c H112c . 67.2(8)
H032c N3c C11c C2c . 65.7(8)
H032c N3c C11c H111c . -55.1(8)
H032c N3c C11c H112c . -174.1(6)
C11c N3c C12c C13c . -66.5(8)
C11c N3c C12c C14c . 171.9(7)
C11c N3c C12c H12c . 51.7(8)
H031c N3c C12c C13c . 173.2(6)
H031c N3c C12c C14c . 51.5(8)
H031c N3c C12c H12c . -68.7(8)
H032c N3c C12c C13c . 54.0(8)
H032c N3c C12c C14c . -67.6(8)
H032c N3c C12c H12c . 172.2(6)
C18c N4c C17c C9c . 179.1(6)
C18c N4c C17c H171c . 58.5(8)
C18c N4c C17c H172c . -60.8(8)
H041c N4c C17c C9c . -60.2(8)
H041c N4c C17c H171c . 179.2(6)
H041c N4c C17c H172c . 59.8(8)
H042c N4c C17c C9c . 58.7(8)
H042c N4c C17c H171c . -61.9(8)
H042c N4c C17c H172c . 178.8(6)
C17c N4c C18c C19c . -79.8(7)
C17c N4c C18c C20c . 156.6(7)
C17c N4c C18c H18c . 39.7(9)
H041c N4c C18c C19c . 159.7(6)
H041c N4c C18c C20c . 36.1(8)
H041c N4c C18c H18c . -80.8(8)
H042c N4c C18c C19c . 40.3(8)
H042c N4c C18c C20c . -83.4(8)
H042c N4c C18c H18c . 159.7(6)
H02c O2c C13c O1c . -19.7(12)
H02c O2c C13c C12c . 156.6(7)
C13c O2c H02c H04a 1_445 -110.6(19)
H04c O4c C19c O3c . 1.0(12)
H04c O4c C19c C18c . 178.7(6)
N1c C1c C2c C3c . 2.0(11)
N1c C1c C2c C11c . -179.0(7)
H1c C1c C2c C3c . -177.6(7)
H1c C1c C2c C11c . 1.3(11)
C1c C2c C3c C4c . -1.2(11)
C1c C2c C3c H3c . 179.1(7)
C11c C2c C3c C4c . 179.8(7)
C11c C2c C3c H3c . .1(12)
C1c C2c C11c N3c . 94.8(8)
C1c C2c C11c H111c . -144.5(7)
C1c C2c C11c H112c . -25.3(10)
C3c C2c C11c N3c . -86.3(9)
C3c C2c C11c H111c . 34.4(10)
C3c C2c C11c H112c . 153.7(7)
C2c C3c C4c C5c . -.5(11)
C2c C3c C4c H4c . 178.9(7)
H3c C3c C4c C5c . 179.3(7)
H3c C3c C4c H4c . -1.4(12)
C3c C4c C5c N1c . 1.5(11)
C3c C4c C5c C6c . -177.7(7)
H4c C4c C5c N1c . -177.9(7)
H4c C4c C5c C6c . 3.0(12)
N1c C5c C6c N2c . .2(9)
N1c C5c C6c C7c . -178.6(7)
C4c C5c C6c N2c . 179.4(7)
C4c C5c C6c C7c . .6(11)
N2c C6c C7c C8c . -2.1(11)
N2c C6c C7c H7c . 178.4(7)
C5c C6c C7c C8c . 176.6(7)
C5c C6c C7c H7c . -2.9(11)
C6c C7c C8c C9c . 1.6(11)
C6c C7c C8c H8c . -179.0(7)
H7c C7c C8c C9c . -178.8(7)
H7c C7c C8c H8c . .5(12)
C7c C8c C9c C10c . -.7(11)
C7c C8c C9c C17c . -177.9(7)
H8c C8c C9c C10c . 179.9(7)
H8c C8c C9c C17c . 2.7(12)
C8c C9c C10c N2c . .1(11)
C8c C9c C10c H9c . -179.6(7)
C17c C9c C10c N2c . 177.4(7)
C17c C9c C10c H9c . -2.3(10)
C8c C9c C17c N4c . -90.7(9)
C8c C9c C17c H171c . 29.7(10)
C8c C9c C17c H172c . 149.5(7)
C10c C9c C17c N4c . 92.1(8)
C10c C9c C17c H171c . -147.5(7)
C10c C9c C17c H172c . -27.6(10)
N3c C12c C13c O1c . -22.6(11)
N3c C12c C13c O2c . 160.8(7)
C14c C12c C13c O1c . 96.5(10)
C14c C12c C13c O2c . -80.1(9)
H12c C12c C13c O1c . -144.0(8)
H12c C12c C13c O2c . 39.4(11)
N3c C12c C14c C15c . 69.4(10)
N3c C12c C14c C16c . -158.2(8)
N3c C12c C14c H14c . -43.2(9)
C13c C12c C14c C15c . -50.3(11)
C13c C12c C14c C16c . 82.2(10)
C13c C12c C14c H14c . -162.8(7)
H12c C12c C14c C15c . -168.5(8)
H12c C12c C14c C16c . -36.1(11)
H12c C12c C14c H14c . 78.9(9)
C12c C14c C15c H151c . 71.6(11)
C12c C14c C15c H152c . -170.4(8)
C12c C14c C15c H153c . -49.6(11)
C16c C14c C15c H151c . -59.1(11)
C16c C14c C15c H152c . 58.9(11)
C16c C14c C15c H153c . 179.7(8)
H14c C14c C15c H151c . -173.6(8)
H14c C14c C15c H152c . -55.6(11)
H14c C14c C15c H153c . 65.2(10)
C12c C14c C16c H161c . 168.8(9)
C12c C14c C16c H162c . -72.9(12)
C12c C14c C16c H163c . 47.5(12)
C15c C14c C16c H161c . -59.0(12)
C15c C14c C16c H162c . 59.3(11)
C15c C14c C16c H163c . 179.7(8)
H14c C14c C16c H161c . 53.5(13)
H14c C14c C16c H162c . 171.8(9)
H14c C14c C16c H163c . -67.8(11)
N4c C18c C19c O3c . -21.1(11)
N4c C18c C19c O4c . 161.2(7)
C20c C18c C19c O3c . 100.3(11)
C20c C18c C19c O4c . -77.4(9)
H18c C18c C19c O3c . -143.0(9)
H18c C18c C19c O4c . 39.3(11)
N4c C18c C20c C21c . -167.9(7)
N4c C18c C20c C22c . 66.7(10)
N4c C18c C20c H20c . -51.5(9)
C19c C18c C20c C21c . 73.5(9)
C19c C18c C20c C22c . -51.9(10)
C19c C18c C20c H20c . -170.1(7)
H18c C18c C20c C21c . -45.8(10)
H18c C18c C20c C22c . -171.3(8)
H18c C18c C20c H20c . 70.5(9)
C18c C20c C21c H211c . 174.9(8)
C18c C20c C21c H212c . -65.9(10)
C18c C20c C21c H213c . 54.0(11)
C22c C20c C21c H211c . -59.3(11)
C22c C20c C21c H212c . 59.8(11)
C22c C20c C21c H213c . 179.8(8)
H20c C20c C21c H211c . 58.4(11)
H20c C20c C21c H212c . 177.5(8)
H20c C20c C21c H213c . -62.5(11)
C18c C20c C22c H221c . 64.9(12)
C18c C20c C22c H222c . -175.9(8)
C18c C20c C22c H223c . -55.4(11)
C21c C20c C22c H221c . -59.9(12)
C21c C20c C22c H222c . 59.4(11)
C21c C20c C22c H223c . 179.8(8)
H20c C20c C22c H221c . -177.1(9)
H20c C20c C22c H222c . -57.9(12)
H20c C20c C22c H223c . 62.5(12)
